data_2018651
loop_
_publ_author_name
'Zhong, Kai-Long'

_publ_section_title
;
 Tris(1,10-phenanthroline-\k^2^<i>N</i>,<i>N</i>')iron(II)
 bis(2,4,5-tricarboxybenzoate) monohydrate and
 tris(2,2'-bipyridine-\k^2^<i>N</i>,<i>N</i>')iron(II)
 2,5-dicarboxybenzene-1,4-dicarboxylate--benzene-1,2,4,5-tetracarboxylic
 acid--water (1/1/2)
;
_journal_coeditor_code SF3175
_journal_issue 9
_journal_name_full 'Acta Crystallographica Section C'
_journal_page_first m259
_journal_page_last m264
_journal_paper_doi 10.1107/S0108270112034567
_journal_volume 68
_journal_year 2012
_chemical_formula_iupac '[Fe (C10 H8 N2)3] (C10 H4 O8) , C10 H6 O8 , 2H2 O'
_chemical_formula_moiety 'C30 H24 Fe N6 2+, C10 H4 O8 2-, C10 H6 O8, 2(H2 O)'
_chemical_formula_sum 'C50 H38 Fe N6 O18'
_chemical_formula_weight 1066.71
_chemical_name_systematic
;
tris(2,2'-bipyridine-\k^2^<i>N</i>,<i>N</i>')iron(II)
2,5-dicarboxybenzene-1,4-dicarboxylate--benzene-1,2,4,5-tetracarboxylic
acid--water (1/1/2)
;
_space_group_IT_number 14
_symmetry_cell_setting monoclinic
_symmetry_space_group_name_Hall '-P 2yn'
_symmetry_space_group_name_H-M 'P 1 21/n 1'
_atom_sites_solution_hydrogens geom
_atom_sites_solution_primary direct
_atom_sites_solution_secondary difmap
_audit_creation_method SHELXL97
_cell_angle_alpha 90.00
_cell_angle_beta 102.68(3)
_cell_angle_gamma 90.00
_cell_formula_units_Z 4
_cell_length_a 13.767(3)
_cell_length_b 13.911(3)
_cell_length_c 24.202(5)
_cell_measurement_reflns_used 19949
_cell_measurement_temperature 223.15
_cell_measurement_theta_max 27.5165
_cell_measurement_theta_min 3.0334
_cell_volume 4521.9(18)
_computing_cell_refinement 'CrystalClear (Rigaku, 2007)'
_computing_data_collection 'CrystalClear (Rigaku, 2007)'
_computing_data_reduction 'CrystalClear (Rigaku, 2007)'
_computing_molecular_graphics 'XP in SHELXTL (Sheldrick, 2008)'
_computing_publication_material 'SHELXTL (Sheldrick, 2008)'
_computing_structure_refinement 'SHELXL97 (Sheldrick, 2008)'
_computing_structure_solution 'SHELXS97 (Sheldrick, 2008)'
_diffrn_ambient_temperature 223.1500
_diffrn_detector_area_resol_mean 28.5714
_diffrn_measured_fraction_theta_full 0.995
_diffrn_measured_fraction_theta_max 0.995
_diffrn_measurement_device_type 'Rigaku Mercury CCD area-detector'
_diffrn_measurement_method \w
_diffrn_radiation_monochromator 'graphite monochromator'
_diffrn_radiation_source 'fine-focus sealed tube'
_diffrn_radiation_type MoK\a
_diffrn_radiation_wavelength 0.71073
_diffrn_reflns_av_R_equivalents 0.0739
_diffrn_reflns_av_sigmaI/netI 0.0902
_diffrn_reflns_limit_h_max 16
_diffrn_reflns_limit_h_min -14
_diffrn_reflns_limit_k_max 16
_diffrn_reflns_limit_k_min -16
_diffrn_reflns_limit_l_max 28
_diffrn_reflns_limit_l_min -26
_diffrn_reflns_number 22163
_diffrn_reflns_theta_full 25.00
_diffrn_reflns_theta_max 25.00
_diffrn_reflns_theta_min 3.03
_diffrn_standards_number 0
_exptl_absorpt_coefficient_mu 0.424
_exptl_absorpt_correction_T_max 0.9588
_exptl_absorpt_correction_T_min 0.8488
_exptl_absorpt_correction_type multi-scan
_exptl_absorpt_process_details '(REQAB; Jacobson, 1998)'
_exptl_crystal_colour red
_exptl_crystal_density_diffrn 1.567
_exptl_crystal_density_method 'not measured'
_exptl_crystal_description block
_exptl_crystal_F_000 2200
_exptl_crystal_size_max 0.40
_exptl_crystal_size_mid 0.35
_exptl_crystal_size_min 0.10
_refine_diff_density_max 0.434
_refine_diff_density_min -0.329
_refine_ls_extinction_method none
_refine_ls_goodness_of_fit_ref 1.226
_refine_ls_hydrogen_treatment constr
_refine_ls_matrix_type full
_refine_ls_number_parameters 676
_refine_ls_number_reflns 7925
_refine_ls_number_restraints 0
_refine_ls_restrained_S_all 1.226
_refine_ls_R_factor_all 0.1213
_refine_ls_R_factor_gt 0.0932
_refine_ls_shift/su_max 0.000
_refine_ls_shift/su_mean 0.000
_refine_ls_structure_factor_coef Fsqd
_refine_ls_weighting_details 'calc w=1/[\s^2^(Fo^2^)+(0.0284P)^2^+7.0361P] where P=(Fo^2^+2Fc^2^)/3'
_refine_ls_weighting_scheme calc
_refine_ls_wR_factor_gt 0.1478
_refine_ls_wR_factor_ref 0.1598
_reflns_number_gt 6272
_reflns_number_total 7925
_reflns_threshold_expression I>2\s(I)
_cod_data_source_file sf3175.cif
_cod_data_source_block II
_cod_original_cell_volume 4521.7(16)
_cod_original_sg_symbol_H-M 'P 21/n '
_cod_database_code 2018651

loop_
_symmetry_equiv_pos_as_xyz
'x, y, z'
'-x+1/2, y+1/2, -z+1/2'
'-x, -y, -z'
'x-1/2, -y-1/2, z-1/2'

loop_
_atom_site_type_symbol
_atom_site_label
_atom_site_fract_x
_atom_site_fract_y
_atom_site_fract_z
_atom_site_U_iso_or_equiv
_atom_site_adp_type
_atom_site_calc_flag
_atom_site_refinement_flags
_atom_site_occupancy
_atom_site_symmetry_multiplicity
Fe Fe1 0.90033(5) 0.67650(5) 0.23293(3) 0.0288(2) Uani d . 1 1
N N1 1.0281(3) 0.6191(3) 0.27004(18) 0.0328(10) Uani d . 1 1
N N2 0.8860(3) 0.5532(3) 0.19218(18) 0.0332(10) Uani d . 1 1
N N3 0.8288(3) 0.6213(3) 0.28746(17) 0.0302(10) Uani d . 1 1
N N4 0.7653(3) 0.7216(3) 0.19734(17) 0.0300(10) Uani d . 1 1
N N5 0.9282(3) 0.7985(3) 0.27426(18) 0.0317(10) Uani d . 1 1
N N6 0.9633(3) 0.7439(3) 0.17877(17) 0.0289(10) Uani d . 1 1
O O1 0.1022(4) 0.4288(3) -0.0236(2) 0.0778(16) Uani d . 1 1
O O2 0.0607(4) 0.3355(3) 0.03997(19) 0.0691(14) Uani d . 1 1
H H2 0.0685 0.3330 0.0749 0.104 Uiso calc R 1 1
O O3 0.1306(4) 0.3003(3) 0.13913(19) 0.0637(13) Uani d . 1 1
O O4 0.2504(4) 0.3572(3) 0.20825(19) 0.0571(12) Uani d . 1 1
O O5 0.3743(3) 0.7088(3) 0.21193(17) 0.0509(11) Uani d . 1 1
O O6 0.2149(3) 0.7459(3) 0.20569(15) 0.0418(10) Uani d . 1 1
H H6 0.2389 0.7862 0.2302 0.063 Uiso calc R 1 1
O O7 0.2831(3) 0.7999(2) 0.09331(15) 0.0417(10) Uani d . 1 1
O O8 0.2010(2) 0.7494(2) 0.00846(15) 0.0340(8) Uani d . 1 1
O O9 0.1418(3) 1.1331(3) 0.04668(16) 0.0450(10) Uani d . 1 1
H H9 0.0854 1.1088 0.0396 0.068 Uiso calc R 1 1
O O10 0.1505(3) 1.0687(3) -0.03662(16) 0.0408(9) Uani d . 1 1
O O11 0.2891(3) 0.9612(2) 0.04911(16) 0.0395(9) Uani d . 1 1
H H11 0.2935 0.9048 0.0606 0.059 Uiso calc R 1 1
O O12 0.4554(3) 0.9543(3) 0.07071(18) 0.0460(10) Uani d . 1 1
O O13 0.6496(3) 1.2180(3) 0.03636(17) 0.0463(10) Uani d . 1 1
H H13 0.7032 1.2433 0.0340 0.069 Uiso calc R 1 1
O O14 0.5871(3) 1.3554(3) -0.00258(19) 0.0535(12) Uani d . 1 1
O O15 0.4067(3) 1.4551(3) 0.03123(17) 0.0500(11) Uani d . 1 1
H H15 0.4069 1.5117 0.0204 0.075 Uiso calc R 1 1
O O16 0.3747(3) 1.4231(3) -0.06068(18) 0.0591(12) Uani d . 1 1
C C1 0.1054(5) 0.4115(4) 0.0261(3) 0.0492(16) Uani d . 1 1
C C2 0.1912(5) 0.3649(4) 0.1610(3) 0.0454(15) Uani d . 1 1
C C3 0.2868(4) 0.7002(4) 0.1894(2) 0.0334(13) Uani d . 1 1
C C4 0.2343(4) 0.7381(4) 0.0607(2) 0.0338(13) Uani d . 1 1
C C5 0.1598(4) 0.4775(4) 0.0719(2) 0.0340(13) Uani d . 1 1
C C6 0.1945(4) 0.4591(3) 0.1300(2) 0.0335(13) Uani d . 1 1
C C7 0.2367(4) 0.5343(3) 0.1652(2) 0.0334(13) Uani d . 1 1
H H7A 0.2591 0.5223 0.2041 0.040 Uiso calc R 1 1
C C8 0.2469(4) 0.6261(3) 0.1450(2) 0.0276(11) Uani d . 1 1
C C9 0.2197(4) 0.6428(3) 0.0870(2) 0.0285(12) Uani d . 1 1
C C10 0.1751(4) 0.5683(4) 0.0523(2) 0.0349(13) Uani d . 1 1
H H10A 0.1542 0.5804 0.0132 0.042 Uiso calc R 1 1
C C11 0.1877(4) 1.1121(4) 0.0056(2) 0.0317(12) Uani d . 1 1
C C12 0.3780(4) 0.9963(4) 0.0527(2) 0.0303(12) Uani d . 1 1
C C13 0.5767(4) 1.2775(4) 0.0173(2) 0.0333(12) Uani d . 1 1
C C14 0.3908(4) 1.3976(4) -0.0129(3) 0.0375(13) Uani d . 1 1
C C15 0.2904(4) 1.1536(3) 0.0153(2) 0.0270(11) Uani d . 1 1
C C16 0.3766(4) 1.0996(3) 0.0325(2) 0.0279(11) Uani d . 1 1
C C17 0.4685(4) 1.1420(3) 0.0340(2) 0.0285(11) Uani d . 1 1
H H17A 0.5267 1.1050 0.0449 0.034 Uiso calc R 1 1
C C18 0.4761(4) 1.2383(4) 0.0197(2) 0.0305(12) Uani d . 1 1
C C19 0.3898(4) 1.2933(3) 0.0046(2) 0.0305(12) Uani d . 1 1
C C20 0.2983(4) 1.2505(4) 0.0022(2) 0.0339(12) Uani d . 1 1
H H20A 0.2401 1.2877 -0.0084 0.041 Uiso calc R 1 1
C C21 1.1038(4) 0.6620(5) 0.3061(2) 0.0468(15) Uani d . 1 1
H H21A 1.0984 0.7277 0.3141 0.056 Uiso calc R 1 1
C C22 1.1904(4) 0.6128(5) 0.3320(3) 0.0553(18) Uani d . 1 1
H H22A 1.2436 0.6451 0.3557 0.066 Uiso calc R 1 1
C C23 1.1956(5) 0.5164(5) 0.3220(3) 0.0564(18) Uani d . 1 1
H H23A 1.2516 0.4812 0.3405 0.068 Uiso calc R 1 1
C C24 1.1197(5) 0.4707(5) 0.2852(3) 0.0526(17) Uani d . 1 1
H H24A 1.1227 0.4044 0.2784 0.063 Uiso calc R 1 1
C C25 1.0390(4) 0.5246(4) 0.2584(2) 0.0391(14) Uani d . 1 1
C C26 0.9578(4) 0.4868(4) 0.2131(3) 0.0436(14) Uani d . 1 1
C C27 0.9556(5) 0.3933(4) 0.1918(3) 0.0579(18) Uani d . 1 1
H H27A 1.0034 0.3476 0.2085 0.069 Uiso calc R 1 1
C C28 0.8810(5) 0.3702(5) 0.1456(3) 0.063(2) Uani d . 1 1
H H28A 0.8791 0.3088 0.1293 0.076 Uiso calc R 1 1
C C29 0.8106(5) 0.4362(4) 0.1237(3) 0.0581(18) Uani d . 1 1
H H29A 0.7597 0.4210 0.0922 0.070 Uiso calc R 1 1
C C30 0.8148(4) 0.5263(4) 0.1485(3) 0.0463(15) Uani d . 1 1
H H30A 0.7645 0.5708 0.1336 0.056 Uiso calc R 1 1
C C31 0.8664(4) 0.5707(4) 0.3345(2) 0.0388(14) Uani d . 1 1
H H31A 0.9351 0.5575 0.3431 0.047 Uiso calc R 1 1
C C32 0.8099(5) 0.5372(4) 0.3706(2) 0.0456(15) Uani d . 1 1
H H32A 0.8395 0.5027 0.4034 0.055 Uiso calc R 1 1
C C33 0.7097(5) 0.5550(4) 0.3581(3) 0.0481(16) Uani d . 1 1
H H33A 0.6696 0.5322 0.3821 0.058 Uiso calc R 1 1
C C34 0.6679(4) 0.6059(4) 0.3103(3) 0.0485(16) Uani d . 1 1
H H34A 0.5991 0.6186 0.3010 0.058 Uiso calc R 1 1
C C35 0.7297(4) 0.6384(4) 0.2759(2) 0.0341(13) Uani d . 1 1
C C36 0.6932(4) 0.6951(4) 0.2245(2) 0.0336(13) Uani d . 1 1
C C37 0.5943(4) 0.7203(4) 0.2045(3) 0.0455(15) Uani d . 1 1
H H37A 0.5458 0.7011 0.2242 0.055 Uiso calc R 1 1
C C38 0.5677(4) 0.7732(4) 0.1559(3) 0.0450(15) Uani d . 1 1
H H38A 0.5008 0.7899 0.1417 0.054 Uiso calc R 1 1
C C39 0.6393(4) 0.8016(4) 0.1284(2) 0.0421(14) Uani d . 1 1
H H39A 0.6224 0.8386 0.0951 0.050 Uiso calc R 1 1
C C40 0.7375(4) 0.7750(4) 0.1500(2) 0.0367(13) Uani d . 1 1
H H40A 0.7865 0.7951 0.1309 0.044 Uiso calc R 1 1
C C41 0.9079(4) 0.8224(4) 0.3237(2) 0.0444(14) Uani d . 1 1
H H41A 0.8725 0.7783 0.3412 0.053 Uiso calc R 1 1
C C42 0.9363(5) 0.9093(4) 0.3507(3) 0.0498(16) Uani d . 1 1
H H42A 0.9203 0.9230 0.3857 0.060 Uiso calc R 1 1
C C43 0.9875(5) 0.9742(4) 0.3263(3) 0.0514(16) Uani d . 1 1
H H43A 1.0092 1.0325 0.3447 0.062 Uiso calc R 1 1
C C44 1.0071(4) 0.9529(4) 0.2738(2) 0.0440(15) Uani d . 1 1
H H44A 1.0407 0.9975 0.2555 0.053 Uiso calc R 1 1
C C45 0.9767(4) 0.8652(4) 0.2485(2) 0.0362(13) Uani d . 1 1
C C46 0.9941(3) 0.8351(4) 0.1929(2) 0.0305(12) Uani d . 1 1
C C47 1.0360(4) 0.8936(4) 0.1586(2) 0.0364(13) Uani d . 1 1
H H47A 1.0570 0.9561 0.1702 0.044 Uiso calc R 1 1
C C48 1.0464(4) 0.8588(4) 0.1072(2) 0.0407(14) Uani d . 1 1
H H48A 1.0746 0.8975 0.0829 0.049 Uiso calc R 1 1
C C49 1.0156(4) 0.7676(4) 0.0915(2) 0.0351(13) Uani d . 1 1
H H49A 1.0216 0.7433 0.0562 0.042 Uiso calc R 1 1
C C50 0.9753(4) 0.7110(4) 0.1280(2) 0.0375(13) Uani d . 1 1
H H50A 0.9557 0.6478 0.1171 0.045 Uiso calc R 1 1
O O1W -0.0520(3) 1.1110(3) 0.03642(17) 0.0473(10) Uani d . 1 1
H H1WA -0.0960 1.1531 0.0182 0.071 Uiso d R 1 1
H H1WB -0.0807 1.0602 0.0331 0.071 Uiso d R 1 1
O O2W 0.0498(4) 0.1267(3) 0.1672(2) 0.0772(15) Uani d . 1 1
H H2WA 0.0718 0.1326 0.2013 0.116 Uiso d R 1 1
H H2WB 0.0610 0.1753 0.1504 0.116 Uiso d R 1 1

loop_
_atom_site_aniso_label
_atom_site_aniso_U_11
_atom_site_aniso_U_22
_atom_site_aniso_U_33
_atom_site_aniso_U_12
_atom_site_aniso_U_13
_atom_site_aniso_U_23
Fe1 0.0280(4) 0.0268(4) 0.0302(4) 0.0008(3) 0.0036(3) 0.0003(3)
N1 0.030(2) 0.035(3) 0.032(3) 0.000(2) 0.006(2) 0.004(2)
N2 0.035(2) 0.029(2) 0.035(3) 0.001(2) 0.006(2) 0.000(2)
N3 0.033(2) 0.026(2) 0.030(2) 0.0028(19) 0.004(2) 0.0004(19)
N4 0.028(2) 0.028(2) 0.033(3) 0.0035(19) 0.006(2) 0.000(2)
N5 0.026(2) 0.031(2) 0.038(3) -0.0017(19) 0.006(2) -0.001(2)
N6 0.026(2) 0.030(2) 0.030(2) 0.0001(19) 0.005(2) -0.0012(19)
O1 0.130(5) 0.054(3) 0.046(3) -0.023(3) 0.012(3) -0.010(2)
O2 0.095(4) 0.041(3) 0.063(3) -0.026(3) 0.001(3) -0.004(2)
O3 0.093(4) 0.030(2) 0.069(3) -0.017(2) 0.020(3) 0.008(2)
O4 0.088(3) 0.034(2) 0.051(3) 0.002(2) 0.019(3) 0.018(2)
O5 0.033(2) 0.060(3) 0.055(3) -0.005(2) 0.001(2) -0.014(2)
O6 0.039(2) 0.043(2) 0.042(2) 0.0023(19) 0.0065(19) -0.0144(19)
O7 0.058(3) 0.027(2) 0.039(2) -0.0161(18) 0.008(2) 0.0037(17)
O8 0.035(2) 0.034(2) 0.033(2) -0.0023(17) 0.0047(17) 0.0109(17)
O9 0.034(2) 0.056(3) 0.045(2) -0.0101(19) 0.0087(19) -0.008(2)
O10 0.042(2) 0.041(2) 0.038(2) -0.0055(19) 0.0039(19) -0.0068(19)
O11 0.036(2) 0.0256(19) 0.056(3) -0.0045(17) 0.0078(19) 0.0089(18)
O12 0.034(2) 0.031(2) 0.071(3) 0.0041(18) 0.008(2) 0.014(2)
O13 0.030(2) 0.047(2) 0.061(3) -0.0036(18) 0.008(2) 0.023(2)
O14 0.047(2) 0.028(2) 0.092(3) -0.0021(19) 0.028(2) 0.014(2)
O15 0.073(3) 0.025(2) 0.054(3) 0.002(2) 0.018(2) 0.0042(19)
O16 0.086(3) 0.040(2) 0.043(3) -0.012(2) -0.004(2) 0.013(2)
C1 0.065(4) 0.030(3) 0.050(4) -0.006(3) 0.008(3) -0.005(3)
C2 0.062(4) 0.026(3) 0.053(4) 0.007(3) 0.023(4) 0.005(3)
C3 0.036(3) 0.025(3) 0.039(3) -0.002(2) 0.009(3) 0.003(2)
C4 0.033(3) 0.026(3) 0.044(4) 0.002(2) 0.014(3) 0.004(3)
C5 0.040(3) 0.027(3) 0.034(3) 0.004(2) 0.005(3) -0.001(2)
C6 0.036(3) 0.022(3) 0.046(4) 0.001(2) 0.016(3) 0.002(2)
C7 0.044(3) 0.026(3) 0.030(3) 0.005(2) 0.007(3) 0.008(2)
C8 0.027(3) 0.023(3) 0.035(3) 0.002(2) 0.011(2) 0.001(2)
C9 0.029(3) 0.026(3) 0.031(3) -0.001(2) 0.010(2) 0.007(2)
C10 0.043(3) 0.030(3) 0.030(3) -0.004(3) 0.005(3) 0.003(2)
C11 0.030(3) 0.027(3) 0.036(3) 0.003(2) 0.003(3) 0.008(3)
C12 0.036(3) 0.026(3) 0.031(3) -0.005(2) 0.012(3) 0.001(2)
C13 0.037(3) 0.031(3) 0.031(3) -0.002(3) 0.006(3) -0.001(2)
C14 0.042(3) 0.032(3) 0.037(4) -0.004(3) 0.005(3) 0.002(3)
C15 0.031(3) 0.026(3) 0.026(3) -0.002(2) 0.008(2) -0.003(2)
C16 0.034(3) 0.023(3) 0.028(3) 0.001(2) 0.009(2) 0.004(2)
C17 0.030(3) 0.026(3) 0.030(3) 0.000(2) 0.008(2) 0.004(2)
C18 0.033(3) 0.029(3) 0.029(3) -0.003(2) 0.008(2) 0.003(2)
C19 0.037(3) 0.021(3) 0.032(3) -0.001(2) 0.005(2) -0.001(2)
C20 0.033(3) 0.026(3) 0.042(3) 0.003(2) 0.005(3) 0.004(2)
C21 0.044(3) 0.055(4) 0.040(4) -0.002(3) 0.005(3) 0.015(3)
C22 0.037(3) 0.091(6) 0.036(4) 0.001(4) 0.006(3) 0.019(4)
C23 0.042(4) 0.074(5) 0.056(4) 0.021(4) 0.018(3) 0.020(4)
C24 0.048(4) 0.058(4) 0.056(4) 0.015(3) 0.019(3) 0.015(3)
C25 0.040(3) 0.040(3) 0.042(4) 0.010(3) 0.019(3) 0.009(3)
C26 0.051(4) 0.035(3) 0.048(4) 0.001(3) 0.017(3) 0.003(3)
C27 0.069(5) 0.041(4) 0.067(5) 0.008(3) 0.022(4) 0.002(3)
C28 0.070(5) 0.040(4) 0.084(6) -0.003(4) 0.022(4) -0.016(4)
C29 0.063(4) 0.046(4) 0.063(5) -0.004(3) 0.009(4) -0.019(3)
C30 0.045(4) 0.036(3) 0.058(4) -0.003(3) 0.011(3) -0.004(3)
C31 0.045(3) 0.031(3) 0.039(3) 0.003(3) 0.005(3) 0.002(3)
C32 0.063(4) 0.038(3) 0.034(3) -0.005(3) 0.006(3) 0.003(3)
C33 0.054(4) 0.052(4) 0.042(4) -0.014(3) 0.018(3) 0.004(3)
C34 0.041(3) 0.059(4) 0.049(4) -0.007(3) 0.016(3) 0.000(3)
C35 0.028(3) 0.038(3) 0.035(3) -0.003(2) 0.004(2) -0.006(3)
C36 0.022(3) 0.033(3) 0.044(3) 0.001(2) 0.004(2) -0.001(3)
C37 0.034(3) 0.046(4) 0.058(4) -0.003(3) 0.011(3) 0.000(3)
C38 0.031(3) 0.045(4) 0.054(4) 0.004(3) -0.001(3) -0.004(3)
C39 0.047(4) 0.030(3) 0.042(4) 0.004(3) -0.005(3) -0.001(3)
C40 0.042(3) 0.029(3) 0.038(3) 0.000(3) 0.005(3) 0.005(3)
C41 0.048(4) 0.052(4) 0.035(3) -0.008(3) 0.014(3) -0.008(3)
C42 0.060(4) 0.050(4) 0.042(4) -0.005(3) 0.017(3) -0.018(3)
C43 0.060(4) 0.042(4) 0.050(4) 0.000(3) 0.007(3) -0.017(3)
C44 0.053(4) 0.040(3) 0.038(4) 0.001(3) 0.006(3) -0.002(3)
C45 0.032(3) 0.039(3) 0.036(3) 0.005(3) 0.002(3) -0.002(3)
C46 0.021(2) 0.032(3) 0.037(3) 0.001(2) 0.003(2) 0.006(2)
C47 0.034(3) 0.034(3) 0.040(3) -0.001(2) 0.006(3) 0.005(3)
C48 0.035(3) 0.050(4) 0.037(3) 0.000(3) 0.008(3) 0.011(3)
C49 0.031(3) 0.051(4) 0.024(3) 0.007(3) 0.007(2) 0.003(3)
C50 0.034(3) 0.037(3) 0.039(3) 0.005(3) 0.002(3) -0.007(3)
O1W 0.034(2) 0.047(2) 0.060(3) -0.0034(18) 0.006(2) 0.006(2)
O2W 0.086(4) 0.050(3) 0.112(4) -0.013(3) 0.054(3) 0.010(3)

loop_
_atom_type_symbol
_atom_type_description
_atom_type_scat_dispersion_real
_atom_type_scat_dispersion_imag
_atom_type_scat_source
C C 0.0033 0.0016 'International Tables Vol C Tables 4.2.6.8 and 6.1.1.4'
H H 0.0000 0.0000 'International Tables Vol C Tables 4.2.6.8 and 6.1.1.4'
N N 0.0061 0.0033 'International Tables Vol C Tables 4.2.6.8 and 6.1.1.4'
O O 0.0106 0.0060 'International Tables Vol C Tables 4.2.6.8 and 6.1.1.4'
S S 0.1246 0.1234 'International Tables Vol C Tables 4.2.6.8 and 6.1.1.4'
Fe Fe 0.3463 0.8444 'International Tables Vol C Tables 4.2.6.8 and 6.1.1.4'

loop_
_geom_angle_atom_site_label_1
_geom_angle_atom_site_label_2
_geom_angle_atom_site_label_3
_geom_angle
_geom_angle_publ_flag
N1 Fe1 N2 81.71(18) y
N3 Fe1 N4 81.64(17) y
N5 Fe1 N6 82.06(17) y
N1 Fe1 N6 90.98(17) ?
N1 Fe1 N5 93.62(18) ?
N6 Fe1 N2 95.27(17) ?
N5 Fe1 N2 174.60(17) ?
N1 Fe1 N3 93.70(17) ?
N6 Fe1 N3 173.95(17) ?
N5 Fe1 N3 93.79(17) ?
N2 Fe1 N3 89.22(17) ?
N1 Fe1 N4 174.02(18) ?
N6 Fe1 N4 93.94(17) ?
N5 Fe1 N4 90.44(17) ?
N2 Fe1 N4 94.43(18) ?
C21 N1 C25 117.3(5) ?
C21 N1 Fe1 127.4(4) ?
C25 N1 Fe1 115.3(4) ?
C30 N2 C26 116.9(5) ?
C30 N2 Fe1 128.3(4) ?
C26 N2 Fe1 114.8(4) ?
C31 N3 C35 116.9(5) ?
C31 N3 Fe1 128.1(4) ?
C35 N3 Fe1 115.1(3) ?
C40 N4 C36 117.3(4) ?
C40 N4 Fe1 127.7(4) ?
C36 N4 Fe1 115.0(3) ?
C41 N5 C45 117.4(5) ?
C41 N5 Fe1 128.2(4) ?
C45 N5 Fe1 114.4(3) ?
C50 N6 C46 116.7(4) ?
C50 N6 Fe1 127.2(4) ?
C46 N6 Fe1 116.0(3) ?
C1 O2 H2 109.5 ?
C3 O6 H6 109.5 ?
C11 O9 H9 109.5 ?
C12 O11 H11 109.5 ?
C13 O13 H13 109.5 ?
C14 O15 H15 109.5 ?
O1 C1 O2 119.8(6) ?
O1 C1 C5 120.7(6) ?
O2 C1 C5 119.4(6) ?
O4 C2 O3 124.0(5) ?
O4 C2 C6 116.2(5) ?
O3 C2 C6 119.8(6) ?
O5 C3 O6 124.0(5) ?
O5 C3 C8 124.0(5) ?
O6 C3 C8 111.5(4) ?
O7 C4 O8 124.9(5) ?
O7 C4 C9 116.2(5) ?
O8 C4 C9 118.9(5) ?
C10 C5 C6 117.8(5) ?
C10 C5 C1 113.2(5) ?
C6 C5 C1 129.1(5) ?
C7 C6 C5 118.7(5) ?
C7 C6 C2 113.6(5) ?
C5 C6 C2 127.7(5) ?
C8 C7 C6 122.5(5) ?
C8 C7 H7A 118.7 ?
C6 C7 H7A 118.7 ?
C7 C8 C9 118.9(5) ?
C7 C8 C3 115.4(5) ?
C9 C8 C3 125.7(4) ?
C10 C9 C8 118.2(5) ?
C10 C9 C4 118.9(5) ?
C8 C9 C4 122.9(5) ?
C5 C10 C9 123.6(5) ?
C5 C10 H10A 118.2 ?
C9 C10 H10A 118.2 ?
O10 C11 O9 124.5(5) ?
O10 C11 C15 122.6(5) ?
O9 C11 C15 112.8(5) ?
O12 C12 O11 125.7(5) ?
O12 C12 C16 121.4(5) ?
O11 C12 C16 112.9(4) ?
O14 C13 O13 124.1(5) ?
O14 C13 C18 122.2(5) ?
O13 C13 C18 113.6(4) ?
O16 C14 O15 125.1(5) ?
O16 C14 C19 123.3(5) ?
O15 C14 C19 111.6(5) ?
C16 C15 C20 119.1(5) ?
C16 C15 C11 123.6(4) ?
C20 C15 C11 117.1(4) ?
C17 C16 C15 119.5(4) ?
C17 C16 C12 116.5(4) ?
C15 C16 C12 123.9(4) ?
C16 C17 C18 121.3(5) ?
C16 C17 H17A 119.4 ?
C18 C17 H17A 119.4 ?
C19 C18 C17 119.2(5) ?
C19 C18 C13 122.1(4) ?
C17 C18 C13 118.6(5) ?
C20 C19 C18 119.4(4) ?
C20 C19 C14 117.7(5) ?
C18 C19 C14 122.7(5) ?
C19 C20 C15 121.4(5) ?
C19 C20 H20A 119.3 ?
C15 C20 H20A 119.3 ?
N1 C21 C22 122.5(6) ?
N1 C21 H21A 118.7 ?
C22 C21 H21A 118.7 ?
C23 C22 C21 118.3(6) ?
C23 C22 H22A 120.9 ?
C21 C22 H22A 120.9 ?
C22 C23 C24 120.5(6) ?
C22 C23 H23A 119.7 ?
C24 C23 H23A 119.7 ?
C23 C24 C25 118.3(6) ?
C23 C24 H24A 120.9 ?
C25 C24 H24A 120.9 ?
N1 C25 C24 122.9(6) ?
N1 C25 C26 113.4(5) ?
C24 C25 C26 123.7(6) ?
N2 C26 C27 122.5(6) ?
N2 C26 C25 113.6(5) ?
C27 C26 C25 123.8(6) ?
C28 C27 C26 117.9(6) ?
C28 C27 H27A 121.0 ?
C26 C27 H27A 121.0 ?
C29 C28 C27 120.0(6) ?
C29 C28 H28A 120.0 ?
C27 C28 H28A 120.0 ?
C28 C29 C30 119.0(6) ?
C28 C29 H29A 120.5 ?
C30 C29 H29A 120.5 ?
N2 C30 C29 123.6(6) ?
N2 C30 H30A 118.2 ?
C29 C30 H30A 118.2 ?
N3 C31 C32 123.4(5) ?
N3 C31 H31A 118.3 ?
C32 C31 H31A 118.3 ?
C33 C32 C31 118.8(6) ?
C33 C32 H32A 120.6 ?
C31 C32 H32A 120.6 ?
C32 C33 C34 119.8(6) ?
C32 C33 H33A 120.1 ?
C34 C33 H33A 120.1 ?
C33 C34 C35 118.3(6) ?
C33 C34 H34A 120.8 ?
C35 C34 H34A 120.8 ?
N3 C35 C34 122.8(5) ?
N3 C35 C36 114.3(4) ?
C34 C35 C36 122.9(5) ?
N4 C36 C37 121.9(5) ?
N4 C36 C35 114.0(4) ?
C37 C36 C35 124.1(5) ?
C38 C37 C36 119.6(6) ?
C38 C37 H37A 120.2 ?
C36 C37 H37A 120.2 ?
C39 C38 C37 119.4(5) ?
C39 C38 H38A 120.3 ?
C37 C38 H38A 120.3 ?
C38 C39 C40 119.1(5) ?
C38 C39 H39A 120.5 ?
C40 C39 H39A 120.5 ?
N4 C40 C39 122.6(5) ?
N4 C40 H40A 118.7 ?
C39 C40 H40A 118.7 ?
N5 C41 C42 123.3(6) ?
N5 C41 H41A 118.4 ?
C42 C41 H41A 118.4 ?
C43 C42 C41 119.5(6) ?
C43 C42 H42A 120.2 ?
C41 C42 H42A 120.2 ?
C42 C43 C44 118.7(6) ?
C42 C43 H43A 120.7 ?
C44 C43 H43A 120.7 ?
C45 C44 C43 119.4(6) ?
C45 C44 H44A 120.3 ?
C43 C44 H44A 120.3 ?
N5 C45 C44 121.6(5) ?
N5 C45 C46 114.5(5) ?
C44 C45 C46 123.9(5) ?
N6 C46 C47 123.4(5) ?
N6 C46 C45 113.0(4) ?
C47 C46 C45 123.6(5) ?
C48 C47 C46 118.7(5) ?
C48 C47 H47A 120.7 ?
C46 C47 H47A 120.7 ?
C49 C48 C47 119.4(5) ?
C49 C48 H48A 120.3 ?
C47 C48 H48A 120.3 ?
C48 C49 C50 119.7(5) ?
C48 C49 H49A 120.1 ?
C50 C49 H49A 120.1 ?
N6 C50 C49 122.1(5) ?
N6 C50 H50A 119.0 ?
C49 C50 H50A 119.0 ?
H1WA O1W H1WB 105.3 ?
H2WA O2W H2WB 110.3 ?

loop_
_geom_bond_atom_site_label_1
_geom_bond_atom_site_label_2
_geom_bond_distance
_geom_bond_publ_flag
Fe1 N1 1.961(4) y
Fe1 N2 1.966(4) y
Fe1 N3 1.967(4) y
Fe1 N4 1.971(4) y
Fe1 N5 1.964(4) y
Fe1 N6 1.961(4) y
N1 C21 1.343(7) ?
N1 C25 1.360(7) ?
N2 C30 1.328(7) ?
N2 C26 1.367(7) ?
N3 C31 1.341(6) ?
N3 C35 1.352(6) ?
N4 C40 1.349(6) ?
N4 C36 1.357(6) ?
N5 C41 1.328(6) ?
N5 C45 1.371(7) ?
N6 C50 1.356(6) ?
N6 C46 1.357(6) ?
O1 C1 1.217(7) ?
O2 C1 1.305(7) ?
O2 H2 0.8300 ?
O3 C2 1.261(7) ?
O4 C2 1.255(7) ?
O5 C3 1.214(6) ?
O6 C3 1.308(6) ?
O6 H6 0.8300 ?
O7 C4 1.257(6) ?
O8 C4 1.257(6) ?
O9 C11 1.322(6) ?
O9 H9 0.8300 ?
O10 C11 1.201(6) ?
O11 C12 1.302(6) ?
O11 H11 0.8300 ?
O12 C12 1.210(6) ?
O13 C13 1.305(6) ?
O13 H13 0.8300 ?
O14 C13 1.206(6) ?
O15 C14 1.313(6) ?
O15 H15 0.8300 ?
O16 C14 1.184(6) ?
C1 C5 1.506(8) ?
C2 C6 1.516(7) ?
C3 C8 1.503(7) ?
C4 C9 1.503(7) ?
C5 C10 1.382(7) ?
C5 C6 1.406(7) ?
C6 C7 1.393(7) ?
C7 C8 1.385(6) ?
C7 H7A 0.9400 ?
C8 C9 1.391(7) ?
C9 C10 1.389(7) ?
C10 H10A 0.9400 ?
C11 C15 1.497(7) ?
C12 C16 1.516(7) ?
C13 C18 1.501(7) ?
C14 C19 1.512(7) ?
C15 C16 1.389(7) ?
C15 C20 1.395(7) ?
C16 C17 1.389(7) ?
C17 C18 1.394(7) ?
C17 H17A 0.9400 ?
C18 C19 1.393(7) ?
C19 C20 1.384(7) ?
C20 H20A 0.9400 ?
C21 C22 1.398(8) ?
C21 H21A 0.9400 ?
C22 C23 1.367(9) ?
C22 H22A 0.9400 ?
C23 C24 1.371(9) ?
C23 H23A 0.9400 ?
C24 C25 1.379(8) ?
C24 H24A 0.9400 ?
C25 C26 1.480(8) ?
C26 C27 1.396(8) ?
C27 C28 1.380(9) ?
C27 H27A 0.9400 ?
C28 C29 1.355(9) ?
C28 H28A 0.9400 ?
C29 C30 1.386(8) ?
C29 H29A 0.9400 ?
C30 H30A 0.9400 ?
C31 C32 1.374(8) ?
C31 H31A 0.9400 ?
C32 C33 1.369(8) ?
C32 H32A 0.9400 ?
C33 C34 1.371(8) ?
C33 H33A 0.9400 ?
C34 C35 1.390(7) ?
C34 H34A 0.9400 ?
C35 C36 1.466(7) ?
C36 C37 1.386(7) ?
C37 C38 1.367(8) ?
C37 H37A 0.9400 ?
C38 C39 1.364(8) ?
C38 H38A 0.9400 ?
C39 C40 1.388(7) ?
C39 H39A 0.9400 ?
C40 H40A 0.9400 ?
C41 C42 1.390(8) ?
C41 H41A 0.9400 ?
C42 C43 1.358(8) ?
C42 H42A 0.9400 ?
C43 C44 1.389(8) ?
C43 H43A 0.9400 ?
C44 C45 1.388(7) ?
C44 H44A 0.9400 ?
C45 C46 1.479(7) ?
C46 C47 1.376(7) ?
C47 C48 1.372(7) ?
C47 H47A 0.9400 ?
C48 C49 1.365(8) ?
C48 H48A 0.9400 ?
C49 C50 1.386(7) ?
C49 H49A 0.9400 ?
C50 H50A 0.9400 ?
O1W H1WA 0.8872 ?
O1W H1WB 0.8050 ?
O2W H2WA 0.8201 ?
O2W H2WB 0.8202 ?

loop_
_geom_hbond_atom_site_label_D
_geom_hbond_atom_site_label_H
_geom_hbond_atom_site_label_A
_geom_hbond_site_symmetry_A
_geom_hbond_distance_DH
_geom_hbond_distance_HA
_geom_hbond_distance_DA
_geom_hbond_angle_DHA
O2 H2 O3 . 0.83 1.66 2.431(6) 152.7
O6 H6 O4 2 0.83 1.77 2.555(5) 157.8
O9 H9 O1W . 0.83 1.88 2.643(5) 153.0
O11 H11 O7 . 0.83 1.68 2.495(5) 166.0
O13 H13 O8 3_675 0.83 1.84 2.567(5) 144.7
O15 H15 O14 3_685 0.83 1.90 2.732(5) 174.8
O1W H1WA O8 3_575 0.89 1.98 2.861(5) 169.2
O1W H1WB O10 3_575 0.81 2.04 2.844(5) 172.1
O2W H2WA O5 2_545 0.82 2.32 3.101(7) 158.6
O2W H2WB O3 . 0.82 2.03 2.803(6) 156.6

loop_
_geom_torsion_atom_site_label_1
_geom_torsion_atom_site_label_2
_geom_torsion_atom_site_label_3
_geom_torsion_atom_site_label_4
_geom_torsion
N6 Fe1 N1 C21 76.7(5)
N5 Fe1 N1 C21 -5.4(5)
N2 Fe1 N1 C21 171.8(5)
N3 Fe1 N1 C21 -99.5(5)
N6 Fe1 N1 C25 -104.8(4)
N5 Fe1 N1 C25 173.1(4)
N2 Fe1 N1 C25 -9.6(4)
N3 Fe1 N1 C25 79.0(4)
N1 Fe1 N2 C30 -173.1(5)
N6 Fe1 N2 C30 -82.9(5)
N3 Fe1 N2 C30 93.0(5)
N4 Fe1 N2 C30 11.5(5)
N1 Fe1 N2 C26 8.9(4)
N6 Fe1 N2 C26 99.1(4)
N3 Fe1 N2 C26 -84.9(4)
N4 Fe1 N2 C26 -166.5(4)
N1 Fe1 N3 C31 5.0(4)
N5 Fe1 N3 C31 -88.9(4)
N2 Fe1 N3 C31 86.6(4)
N4 Fe1 N3 C31 -178.8(5)
N1 Fe1 N3 C35 -176.1(4)
N5 Fe1 N3 C35 90.0(4)
N2 Fe1 N3 C35 -94.5(4)
N4 Fe1 N3 C35 0.1(4)
N6 Fe1 N4 C40 3.5(4)
N5 Fe1 N4 C40 85.6(4)
N2 Fe1 N4 C40 -92.1(4)
N3 Fe1 N4 C40 179.3(4)
N6 Fe1 N4 C36 -176.3(4)
N5 Fe1 N4 C36 -94.2(4)
N2 Fe1 N4 C36 88.1(4)
N3 Fe1 N4 C36 -0.5(4)
N1 Fe1 N5 C41 -89.7(5)
N6 Fe1 N5 C41 179.8(5)
N3 Fe1 N5 C41 4.3(5)
N4 Fe1 N5 C41 85.9(5)
N1 Fe1 N5 C45 88.8(4)
N6 Fe1 N5 C45 -1.7(3)
N3 Fe1 N5 C45 -177.3(4)
N4 Fe1 N5 C45 -95.6(4)
N1 Fe1 N6 C50 89.4(4)
N5 Fe1 N6 C50 -177.0(4)
N2 Fe1 N6 C50 7.7(4)
N4 Fe1 N6 C50 -87.1(4)
N1 Fe1 N6 C46 -93.8(4)
N5 Fe1 N6 C46 -0.2(3)
N2 Fe1 N6 C46 -175.5(3)
N4 Fe1 N6 C46 89.7(4)
O1 C1 C5 C10 19.5(9)
O2 C1 C5 C10 -160.1(5)
O1 C1 C5 C6 -161.3(6)
O2 C1 C5 C6 19.1(9)
C10 C5 C6 C7 3.9(8)
C1 C5 C6 C7 -175.3(5)
C10 C5 C6 C2 -176.9(5)
C1 C5 C6 C2 4.0(9)
O4 C2 C6 C7 -20.6(7)
O3 C2 C6 C7 158.9(5)
O4 C2 C6 C5 160.1(5)
O3 C2 C6 C5 -20.4(9)
C5 C6 C7 C8 -0.9(8)
C2 C6 C7 C8 179.8(5)
C6 C7 C8 C9 -4.0(8)
C6 C7 C8 C3 175.5(5)
O5 C3 C8 C7 79.2(7)
O6 C3 C8 C7 -92.9(5)
O5 C3 C8 C9 -101.3(7)
O6 C3 C8 C9 86.6(6)
C7 C8 C9 C10 5.6(7)
C3 C8 C9 C10 -173.9(5)
C7 C8 C9 C4 -175.8(5)
C3 C8 C9 C4 4.7(8)
O7 C4 C9 C10 -173.7(5)
O8 C4 C9 C10 3.8(7)
O7 C4 C9 C8 7.7(7)
O8 C4 C9 C8 -174.8(5)
C6 C5 C10 C9 -2.2(8)
C1 C5 C10 C9 177.0(5)
C8 C9 C10 C5 -2.6(8)
C4 C9 C10 C5 178.8(5)
O10 C11 C15 C16 -78.8(7)
O9 C11 C15 C16 104.8(6)
O10 C11 C15 C20 96.7(6)
O9 C11 C15 C20 -79.6(6)
C20 C15 C16 C17 -2.9(7)
C11 C15 C16 C17 172.5(5)
C20 C15 C16 C12 174.4(5)
C11 C15 C16 C12 -10.2(8)
O12 C12 C16 C17 2.1(7)
O11 C12 C16 C17 -178.8(4)
O12 C12 C16 C15 -175.3(5)
O11 C12 C16 C15 3.8(7)
C15 C16 C17 C18 1.4(7)
C12 C16 C17 C18 -176.1(5)
C16 C17 C18 C19 1.2(8)
C16 C17 C18 C13 -174.8(5)
O14 C13 C18 C19 -6.9(8)
O13 C13 C18 C19 175.8(5)
O14 C13 C18 C17 169.0(5)
O13 C13 C18 C17 -8.3(7)
C17 C18 C19 C20 -2.3(8)
C13 C18 C19 C20 173.6(5)
C17 C18 C19 C14 -178.6(5)
C13 C18 C19 C14 -2.7(8)
O16 C14 C19 C20 -79.0(7)
O15 C14 C19 C20 97.8(6)
O16 C14 C19 C18 97.4(7)
O15 C14 C19 C18 -85.8(6)
C18 C19 C20 C15 0.7(8)
C14 C19 C20 C15 177.3(5)
C16 C15 C20 C19 1.9(8)
C11 C15 C20 C19 -173.8(5)
C25 N1 C21 C22 -1.3(8)
Fe1 N1 C21 C22 177.2(4)
N1 C21 C22 C23 -2.9(9)
C21 C22 C23 C24 3.2(9)
C22 C23 C24 C25 0.5(9)
C21 N1 C25 C24 5.3(8)
Fe1 N1 C25 C24 -173.4(4)
C21 N1 C25 C26 -172.8(5)
Fe1 N1 C25 C26 8.5(6)
C23 C24 C25 N1 -5.0(9)
C23 C24 C25 C26 172.9(5)
C30 N2 C26 C27 -2.5(8)
Fe1 N2 C26 C27 175.7(5)
C30 N2 C26 C25 175.0(5)
Fe1 N2 C26 C25 -6.8(6)
N1 C25 C26 N2 -1.1(7)
C24 C25 C26 N2 -179.2(5)
N1 C25 C26 C27 176.4(5)
C24 C25 C26 C27 -1.7(9)
N2 C26 C27 C28 4.1(9)
C25 C26 C27 C28 -173.2(6)
C26 C27 C28 C29 -2.7(10)
C27 C28 C29 C30 -0.1(10)
C26 N2 C30 C29 -0.4(8)
Fe1 N2 C30 C29 -178.3(5)
C28 C29 C30 N2 1.7(10)
C35 N3 C31 C32 -0.6(8)
Fe1 N3 C31 C32 178.3(4)
N3 C31 C32 C33 0.8(9)
C31 C32 C33 C34 -0.4(9)
C32 C33 C34 C35 -0.2(9)
C31 N3 C35 C34 -0.1(8)
Fe1 N3 C35 C34 -179.1(4)
C31 N3 C35 C36 179.2(4)
Fe1 N3 C35 C36 0.2(6)
C33 C34 C35 N3 0.4(9)
C33 C34 C35 C36 -178.8(5)
C40 N4 C36 C37 0.8(7)
Fe1 N4 C36 C37 -179.3(4)
C40 N4 C36 C35 -179.1(4)
Fe1 N4 C36 C35 0.7(6)
N3 C35 C36 N4 -0.6(7)
C34 C35 C36 N4 178.7(5)
N3 C35 C36 C37 179.5(5)
C34 C35 C36 C37 -1.2(9)
N4 C36 C37 C38 0.2(8)
C35 C36 C37 C38 -179.9(5)
C36 C37 C38 C39 -1.0(9)
C37 C38 C39 C40 0.7(8)
C36 N4 C40 C39 -1.1(7)
Fe1 N4 C40 C39 179.1(4)
C38 C39 C40 N4 0.3(8)
C45 N5 C41 C42 -2.3(8)
Fe1 N5 C41 C42 176.1(4)
N5 C41 C42 C43 0.0(10)
C41 C42 C43 C44 2.1(10)
C42 C43 C44 C45 -1.9(9)
C41 N5 C45 C44 2.5(8)
Fe1 N5 C45 C44 -176.1(4)
C41 N5 C45 C46 -178.2(5)
Fe1 N5 C45 C46 3.2(5)
C43 C44 C45 N5 -0.5(8)
C43 C44 C45 C46 -179.7(5)
C50 N6 C46 C47 -0.2(7)
Fe1 N6 C46 C47 -177.3(4)
C50 N6 C46 C45 179.1(4)
Fe1 N6 C46 C45 2.0(5)
N5 C45 C46 N6 -3.4(6)
C44 C45 C46 N6 175.9(5)
N5 C45 C46 C47 175.9(5)
C44 C45 C46 C47 -4.8(8)
N6 C46 C47 C48 0.8(8)
C45 C46 C47 C48 -178.4(5)
C46 C47 C48 C49 -0.3(8)
C47 C48 C49 C50 -0.8(8)
C46 N6 C50 C49 -0.9(7)
Fe1 N6 C50 C49 175.8(4)
C48 C49 C50 N6 1.4(8)
